data_2310865
loop_
_publ_author_name
'Ito, T.'
'Takeuchi, Y.'

_publ_section_title
;
 The Crystal Structure of Axinite
;
_journal_name_full 'Acta Crystallographica (1,1948-23,1967)'
_journal_page_first 202
_journal_page_last 208
_journal_volume 5
_journal_year 1952
_chemical_formula_sum 'Al2 B Ca2 Fe0.7 H Mn0.3 O16 Si4'
_chemical_name_systematic 'Fe.7 Mn.3 Ca2 Al2 B Si4 O15 O H'
_space_group_IT_number 2
_symmetry_space_group_name_Hall '-P 1 (-x,-1/2*y+1/2*z,1/2*y+1/2*z)'
_symmetry_space_group_name_H-M 'A -1'
_cell_angle_alpha 91.38
_cell_angle_beta 75.5
_cell_angle_gamma 93.38
_cell_formula_units_Z 4
_cell_length_a 7.15
_cell_length_b 12.57
_cell_length_c 13.05
_cell_volume 1133.488
_citation_journal_id_ASTM ACCRA9
_cod_data_source_file Ito_ACCRA9_1952_151.cif
_cod_data_source_block H1Al2B1Ca2Fe0.7Mn0.3O16Si4
_cod_original_sg_symbol_H-M 'P -1 (-a,-b+c,b+c)'
_cod_original_formula_sum 'H1 Al2 B1 Ca2 Fe0.7 Mn0.3 O16 Si4'
_cod_database_code 2310865

loop_
_symmetry_equiv_pos_as_xyz
x,y,z
-x,-y,-z
x,y+1/2,z+1/2
-x,-y+1/2,-z+1/2

loop_
_atom_site_label
_atom_site_type_symbol
_atom_site_fract_x
_atom_site_fract_y
_atom_site_fract_z
_atom_site_occupancy
_atom_site_U_iso_or_equiv
O9 O-2 0.11 0.37 0.17 1 0.0
Si3 Si+4 0.24 0.475 0.11 1 0.0
O14 O-2 0.72 0.22 -0.045 1 0.0
O10 O-2 0.75 0.41 0.17 1 0.0
Si4 Si+4 0.64 0.495 0.11 1 0.0
O1 O-2 0.1 0.07 0.17 1 0.0
O16 O-2 0.42 0.28 0.18 1 0.0
O7 O-2 0.1 0.57 0.17 1 0.0
Ca1 Ca+2 0.05 0.19 0.04 1 0.0
O11 O-2 0.24 0.48 -0.007 1 0.0
Al1 Al+3 0.68 0.285 0.098 1 0.0
Si2 Si+4 0.64 0.03 0.11 1 0.0
O13 O-2 0.365 0.22 -0.005 1 0.0
Ca2 Ca+2 -0.05 0.4 -0.04 1 0.0
Mn1 Mn+2 0.804 0.27 0.236 0.3 0.0
O12 O-2 0.44 0.51 0.15 1 0.0
O3 O-2 0.1 -0.13 0.17 1 0.0
Fe1 Fe+2 0.804 0.27 0.236 0.7 0.0
O6 O-2 0.43 0.01 0.14 1 0.0
B1 B+3 0.545 0.25 -0.065 1 0.0
O5 O-2 0.24 -0.02 0 1 0.0
Al2 Al+3 0.824 0.74 0.23 1 0.0
O4 O-2 0.75 -0.09 0.17 1 0.0
Si1 Si+4 0.24 -0.024 0.11 1 0.0
O8 O-2 0.75 0.605 0.17 1 0.0
O2 O-2 0.75 0.12 0.17 1 0.0
O15 O-2 0.55 0.28 -0.17 1 0.0
